data_7052420
loop_
_publ_author_name
'Fric, Helmut'
'Schubert, Ulrich'

_publ_section_title
;
 Amine adducts of titanium tetraalkoxides
;
_journal_issue 1
_journal_name_full 'New Journal of Chemistry'
_journal_page_first 232
_journal_paper_doi 10.1039/b411688g
_journal_volume 29
_journal_year 2005
_chemical_formula_sum 'C30 H74 N2 O8 Ti2'
_chemical_formula_weight 686.71
_space_group_IT_number 14
_symmetry_cell_setting monoclinic
_symmetry_space_group_name_Hall '-P 2ybc'
_symmetry_space_group_name_H-M 'P 1 21/c 1'
_atom_sites_solution_hydrogens geom
_atom_sites_solution_primary direct
_atom_sites_solution_secondary difmap
_audit_creation_method SHELXL-97
_cell_angle_alpha 90.00
_cell_angle_beta 113.4270(10)
_cell_angle_gamma 90.00
_cell_formula_units_Z 2
_cell_length_a 10.0686(7)
_cell_length_b 17.8421(12)
_cell_length_c 12.4515(8)
_cell_measurement_reflns_used 8535
_cell_measurement_temperature 173(2)
_cell_measurement_theta_max 56.474
_cell_measurement_theta_min 4.961
_cell_volume 2052.5(2)
_computing_cell_refinement 'Bruker-AXS SAINT Software'
_computing_data_collection 'Bruker-AXS SMART Software'
_computing_data_reduction 'Bruker-AXS SAINT Software'
_computing_molecular_graphics 'Bruker-AXS SHELXTL Software'
_computing_publication_material 'Bruker-AXS SHELXTL Software'
_computing_structure_refinement 'SHELXL-97 (Sheldrick, 1997)'
_computing_structure_solution 'SHELXS-97 (Sheldrick, 1990)'
_diffrn_ambient_temperature 173(2)
_diffrn_measured_fraction_theta_full 0.995
_diffrn_measured_fraction_theta_max 0.995
_diffrn_measurement_device 'Bruker-AXS APEX CCD Detector'
_diffrn_measurement_method omega-scans
_diffrn_radiation_monochromator graphite
_diffrn_radiation_source 'fine-focus sealed tube'
_diffrn_radiation_type MoK\a
_diffrn_radiation_wavelength 0.71073
_diffrn_reflns_av_R_equivalents 0.0218
_diffrn_reflns_av_sigmaI/netI 0.0238
_diffrn_reflns_limit_h_max 11
_diffrn_reflns_limit_h_min -11
_diffrn_reflns_limit_k_max 12
_diffrn_reflns_limit_k_min -21
_diffrn_reflns_limit_l_max 14
_diffrn_reflns_limit_l_min -14
_diffrn_reflns_number 10890
_diffrn_reflns_theta_full 25.00
_diffrn_reflns_theta_max 25.00
_diffrn_reflns_theta_min 2.48
_diffrn_standards_interval_time 20
_exptl_absorpt_coefficient_mu 0.430
_exptl_absorpt_correction_T_max 0.8368
_exptl_absorpt_correction_T_min 0.6958
_exptl_absorpt_correction_type SADABS
_exptl_crystal_colour colorless
_exptl_crystal_density_diffrn 1.111
_exptl_crystal_density_method 'not measured'
_exptl_crystal_description prism
_exptl_crystal_F_000 752
_exptl_crystal_size_max 0.91
_exptl_crystal_size_mid 0.63
_exptl_crystal_size_min 0.43
_refine_diff_density_max 0.643
_refine_diff_density_min -0.273
_refine_diff_density_rms 0.056
_refine_ls_extinction_method none
_refine_ls_goodness_of_fit_ref 1.084
_refine_ls_hydrogen_treatment mixed
_refine_ls_matrix_type full
_refine_ls_number_parameters 191
_refine_ls_number_reflns 3585
_refine_ls_number_restraints 0
_refine_ls_restrained_S_all 1.084
_refine_ls_R_factor_all 0.0418
_refine_ls_R_factor_gt 0.0383
_refine_ls_shift/su_max 0.001
_refine_ls_shift/su_mean 0.000
_refine_ls_structure_factor_coef Fsqd
_refine_ls_weighting_details 'calc w=1/[\s^2^(Fo^2^)+(0.0742P)^2^+0.6095P] where P=(Fo^2^+2Fc^2^)/3'
_refine_ls_weighting_scheme calc
_refine_ls_wR_factor_gt 0.1128
_refine_ls_wR_factor_ref 0.1156
_reflns_number_gt 3253
_reflns_number_total 3585
_reflns_threshold_expression >2sigma(I)
_cod_data_source_file b411688g.txt
_cod_data_source_block prnh2
_cod_original_sg_symbol_H-M P2(1)/c
_cod_database_code 7052420

loop_
_symmetry_equiv_pos_as_xyz
'x, y, z'
'-x, y+1/2, -z+1/2'
'-x, -y, -z'
'x, -y-1/2, z-1/2'

loop_
_atom_site_label
_atom_site_type_symbol
_atom_site_fract_x
_atom_site_fract_y
_atom_site_fract_z
_atom_site_U_iso_or_equiv
_atom_site_adp_type
_atom_site_occupancy
_atom_site_symmetry_multiplicity
_atom_site_calc_flag
_atom_site_refinement_flags
_atom_site_disorder_assembly
_atom_site_disorder_group
Ti1 Ti 0.94687(3) 0.989381(17) 0.85614(2) 0.02542(15) Uani 1 1 d . . .
O1 O 0.94112(12) 0.94056(6) 1.00317(10) 0.0269(3) Uani 1 1 d . . .
O3 O 0.94970(14) 1.05411(7) 0.74567(11) 0.0360(3) Uani 1 1 d . . .
O2 O 1.11328(13) 0.93498(7) 0.87477(11) 0.0346(3) Uani 1 1 d . . .
N1 N 0.75435(16) 1.05443(9) 0.86743(14) 0.0362(4) Uani 1 1 d . . .
H1A H 0.6792 1.0209 0.8497 0.043 Uiso 1 1 calc R . .
H1B H 0.7810 1.0676 0.9446 0.043 Uiso 1 1 calc R . .
O4 O 0.80822(14) 0.92680(8) 0.75480(11) 0.0367(3) Uani 1 1 d . . .
C6 C 0.8780(2) 0.87094(10) 1.01633(16) 0.0347(4) Uani 1 1 d . . .
H6 H 0.9155 0.8599 1.1020 0.042 Uiso 1 1 calc R . .
C7 C 0.9225(2) 0.80630(11) 0.9591(2) 0.0476(5) Uani 1 1 d . . .
H7A H 0.8801 0.8130 0.8740 0.071 Uiso 1 1 calc R . .
H7B H 0.8879 0.7591 0.9792 0.071 Uiso 1 1 calc R . .
H7C H 1.0282 0.8049 0.9872 0.071 Uiso 1 1 calc R . .
C11 C 1.1630(2) 0.90712(12) 0.79091(18) 0.0398(5) Uani 1 1 d . . .
H11 H 1.1057 0.9314 0.7139 0.048 Uiso 1 1 calc R . .
C1 C 0.6953(2) 1.12151(13) 0.7983(2) 0.0493(5) Uani 1 1 d . . .
H1C H 0.6722 1.1101 0.7150 0.059 Uiso 1 1 calc R . .
H1D H 0.7703 1.1611 0.8229 0.059 Uiso 1 1 calc R . .
C5 C 0.7145(2) 0.87826(13) 0.97234(19) 0.0469(5) Uani 1 1 d . . .
H5A H 0.6904 0.9208 1.0110 0.070 Uiso 1 1 calc R . .
H5B H 0.6741 0.8322 0.9901 0.070 Uiso 1 1 calc R . .
H5C H 0.6734 0.8865 0.8875 0.070 Uiso 1 1 calc R . .
C8 C 0.9748(3) 1.11029(14) 0.67616(19) 0.0533(6) Uani 1 1 d . . .
H8 H 0.9620 1.1596 0.7090 0.064 Uiso 1 1 calc R . .
C10 C 1.1280(3) 1.10760(16) 0.6858(2) 0.0628(7) Uani 1 1 d . . .
H10A H 1.1944 1.1108 0.7683 0.094 Uiso 1 1 calc R . .
H10B H 1.1454 1.1498 0.6428 0.094 Uiso 1 1 calc R . .
H10C H 1.1443 1.0604 0.6525 0.094 Uiso 1 1 calc R . .
C3 C 0.7116(3) 0.92989(17) 0.63586(18) 0.0582(7) Uani 1 1 d . . .
H3 H 0.7241 0.9793 0.6032 0.070 Uiso 1 1 calc R . .
C12 C 1.1397(3) 0.82338(14) 0.7777(3) 0.0633(7) Uani 1 1 d . . .
H12A H 1.1952 0.7988 0.8526 0.095 Uiso 1 1 calc R . .
H12B H 1.1721 0.8048 0.7181 0.095 Uiso 1 1 calc R . .
H12C H 1.0365 0.8123 0.7538 0.095 Uiso 1 1 calc R . .
C13 C 1.3207(3) 0.92791(17) 0.8274(2) 0.0623(7) Uani 1 1 d . . .
H13A H 1.3314 0.9825 0.8356 0.093 Uiso 1 1 calc R . .
H13B H 1.3544 0.9107 0.7678 0.093 Uiso 1 1 calc R . .
H13C H 1.3784 0.9041 0.9025 0.093 Uiso 1 1 calc R . .
C9 C 0.8663(3) 1.10736(19) 0.5529(2) 0.0772(9) Uani 1 1 d . . .
H9A H 0.8674 1.0574 0.5205 0.116 Uiso 1 1 calc R . .
H9B H 0.8905 1.1451 0.5063 0.116 Uiso 1 1 calc R . .
H9C H 0.7698 1.1177 0.5509 0.116 Uiso 1 1 calc R . .
C2 C 0.5591(3) 0.9236(2) 0.6228(2) 0.0759(8) Uani 1 1 d . . .
H2A H 0.5439 0.8746 0.6517 0.114 Uiso 1 1 calc R . .
H2B H 0.4945 0.9287 0.5400 0.114 Uiso 1 1 calc R . .
H2C H 0.5381 0.9634 0.6680 0.114 Uiso 1 1 calc R . .
C4 C 0.7506(4) 0.8695(4) 0.5711(3) 0.155(3) Uani 1 1 d . . .
H4A H 0.8519 0.8754 0.5817 0.233 Uiso 1 1 calc R . .
H4B H 0.6879 0.8728 0.4877 0.233 Uiso 1 1 calc R . .
H4C H 0.7378 0.8206 0.6014 0.233 Uiso 1 1 calc R . .
C14 C 0.5590(3) 1.15169(17) 0.8094(3) 0.0733(8) Uani 1 1 d . . .
H14A H 0.4827 1.1128 0.7823 0.088 Uiso 1 1 calc R . .
H14B H 0.5811 1.1618 0.8930 0.088 Uiso 1 1 calc R . .
C15 C 0.5027(3) 1.22128(19) 0.7413(4) 0.0945(11) Uani 1 1 d . . .
H15A H 0.5769 1.2604 0.7685 0.142 Uiso 1 1 calc R . .
H15B H 0.4162 1.2380 0.7522 0.142 Uiso 1 1 calc R . .
H15C H 0.4777 1.2114 0.6581 0.142 Uiso 1 1 calc R . .

loop_
_atom_site_aniso_label
_atom_site_aniso_U_11
_atom_site_aniso_U_22
_atom_site_aniso_U_33
_atom_site_aniso_U_23
_atom_site_aniso_U_13
_atom_site_aniso_U_12
Ti1 0.0251(2) 0.0272(2) 0.0252(2) 0.00011(11) 0.01138(15) 0.00196(11)
O1 0.0291(6) 0.0241(6) 0.0288(6) -0.0003(5) 0.0131(5) -0.0009(5)
O3 0.0424(7) 0.0372(7) 0.0307(6) 0.0057(5) 0.0171(6) 0.0010(6)
O2 0.0335(6) 0.0410(7) 0.0340(7) -0.0007(5) 0.0183(5) 0.0090(5)
N1 0.0302(8) 0.0431(9) 0.0338(8) 0.0024(7) 0.0113(6) 0.0087(7)
O4 0.0380(7) 0.0407(7) 0.0294(6) -0.0045(5) 0.0111(5) -0.0063(6)
C6 0.0405(10) 0.0296(9) 0.0370(9) 0.0002(7) 0.0185(8) -0.0073(7)
C7 0.0635(13) 0.0291(10) 0.0538(12) -0.0031(9) 0.0273(11) -0.0056(9)
C11 0.0445(11) 0.0423(11) 0.0419(10) -0.0008(8) 0.0271(9) 0.0096(8)
C1 0.0462(11) 0.0451(12) 0.0527(12) 0.0069(10) 0.0156(10) 0.0154(10)
C5 0.0418(11) 0.0514(12) 0.0516(12) -0.0034(10) 0.0228(9) -0.0145(9)
C8 0.0590(13) 0.0557(13) 0.0461(12) 0.0177(10) 0.0217(10) -0.0005(11)
C10 0.0676(15) 0.0667(16) 0.0674(16) 0.0207(13) 0.0408(13) -0.0011(13)
C3 0.0530(13) 0.0867(18) 0.0293(10) -0.0039(11) 0.0103(9) -0.0259(12)
C12 0.0830(17) 0.0456(13) 0.0798(17) -0.0104(12) 0.0520(15) 0.0073(12)
C13 0.0493(13) 0.0744(17) 0.0791(17) -0.0003(13) 0.0425(13) 0.0075(12)
C9 0.0829(19) 0.095(2) 0.0430(13) 0.0255(14) 0.0131(13) -0.0155(16)
C2 0.0486(14) 0.107(3) 0.0545(15) -0.0003(15) 0.0019(12) -0.0076(14)
C4 0.079(2) 0.292(7) 0.083(2) -0.116(4) 0.0196(19) -0.004(3)
C14 0.0606(16) 0.0628(16) 0.093(2) 0.0104(15) 0.0274(15) 0.0241(13)
C15 0.0678(18) 0.0595(18) 0.140(3) 0.0117(19) 0.0243(19) 0.0205(15)

loop_
_atom_type_symbol
_atom_type_description
_atom_type_scat_dispersion_real
_atom_type_scat_dispersion_imag
_atom_type_scat_source
C C 0.0033 0.0016 'International Tables Vol C Tables 4.2.6.8 and 6.1.1.4'
H H 0.0000 0.0000 'International Tables Vol C Tables 4.2.6.8 and 6.1.1.4'
N N 0.0061 0.0033 'International Tables Vol C Tables 4.2.6.8 and 6.1.1.4'
O O 0.0106 0.0060 'International Tables Vol C Tables 4.2.6.8 and 6.1.1.4'
Ti Ti 0.2776 0.4457 'International Tables Vol C Tables 4.2.6.8 and 6.1.1.4'

loop_
_geom_angle_atom_site_label_1
_geom_angle_atom_site_label_2
_geom_angle_atom_site_label_3
_geom_angle
_geom_angle_site_symmetry_1
_geom_angle_site_symmetry_3
_geom_angle_publ_flag
O3 Ti1 O4 95.92(6) . . ?
O3 Ti1 O2 98.15(6) . . ?
O4 Ti1 O2 99.68(6) . . ?
O3 Ti1 O1 165.37(5) . . ?
O4 Ti1 O1 94.10(5) . . ?
O2 Ti1 O1 90.61(5) . . ?
O3 Ti1 O1 95.15(5) . 3_777 ?
O4 Ti1 O1 161.97(5) . 3_777 ?
O2 Ti1 O1 92.78(5) . 3_777 ?
O1 Ti1 O1 72.64(5) . 3_777 ?
O3 Ti1 N1 89.59(6) . . ?
O4 Ti1 N1 85.44(6) . . ?
O2 Ti1 N1 170.18(5) . . ?
O1 Ti1 N1 80.61(5) . . ?
O1 Ti1 N1 80.45(5) 3_777 . ?
O3 Ti1 Ti1 130.68(5) . 3_777 ?
O4 Ti1 Ti1 129.70(4) . 3_777 ?
O2 Ti1 Ti1 92.11(4) . 3_777 ?
O1 Ti1 Ti1 36.65(3) . 3_777 ?
O1 Ti1 Ti1 35.99(3) 3_777 3_777 ?
N1 Ti1 Ti1 78.22(4) . 3_777 ?
C6 O1 Ti1 129.91(10) . . ?
C6 O1 Ti1 122.72(10) . 3_777 ?
Ti1 O1 Ti1 107.36(5) . 3_777 ?
C8 O3 Ti1 169.36(14) . . ?
C11 O2 Ti1 130.78(12) . . ?
C1 N1 Ti1 122.15(13) . . ?
C1 N1 H1A 106.8 . . ?
Ti1 N1 H1A 106.8 . . ?
C1 N1 H1B 106.8 . . ?
Ti1 N1 H1B 106.8 . . ?
H1A N1 H1B 106.6 . . ?
C3 O4 Ti1 135.51(14) . . ?
O1 C6 C7 112.28(15) . . ?
O1 C6 C5 110.48(16) . . ?
C7 C6 C5 112.11(17) . . ?
O1 C6 H6 107.2 . . ?
C7 C6 H6 107.2 . . ?
C5 C6 H6 107.2 . . ?
C6 C7 H7A 109.5 . . ?
C6 C7 H7B 109.5 . . ?
H7A C7 H7B 109.5 . . ?
C6 C7 H7C 109.5 . . ?
H7A C7 H7C 109.5 . . ?
H7B C7 H7C 109.5 . . ?
O2 C11 C12 110.02(17) . . ?
O2 C11 C13 109.20(17) . . ?
C12 C11 C13 112.0(2) . . ?
O2 C11 H11 108.5 . . ?
C12 C11 H11 108.5 . . ?
C13 C11 H11 108.5 . . ?
N1 C1 C14 113.9(2) . . ?
N1 C1 H1C 108.8 . . ?
C14 C1 H1C 108.8 . . ?
N1 C1 H1D 108.8 . . ?
C14 C1 H1D 108.8 . . ?
H1C C1 H1D 107.7 . . ?
C6 C5 H5A 109.5 . . ?
C6 C5 H5B 109.5 . . ?
H5A C5 H5B 109.5 . . ?
C6 C5 H5C 109.5 . . ?
H5A C5 H5C 109.5 . . ?
H5B C5 H5C 109.5 . . ?
O3 C8 C9 111.7(2) . . ?
O3 C8 C10 110.94(19) . . ?
C9 C8 C10 113.0(2) . . ?
O3 C8 H8 106.9 . . ?
C9 C8 H8 106.9 . . ?
C10 C8 H8 106.9 . . ?
C8 C10 H10A 109.5 . . ?
C8 C10 H10B 109.5 . . ?
H10A C10 H10B 109.5 . . ?
C8 C10 H10C 109.5 . . ?
H10A C10 H10C 109.5 . . ?
H10B C10 H10C 109.5 . . ?
O4 C3 C2 111.32(19) . . ?
O4 C3 C4 108.6(3) . . ?
C2 C3 C4 111.8(3) . . ?
O4 C3 H3 108.3 . . ?
C2 C3 H3 108.3 . . ?
C4 C3 H3 108.3 . . ?
C11 C12 H12A 109.5 . . ?
C11 C12 H12B 109.5 . . ?
H12A C12 H12B 109.5 . . ?
C11 C12 H12C 109.5 . . ?
H12A C12 H12C 109.5 . . ?
H12B C12 H12C 109.5 . . ?
C11 C13 H13A 109.5 . . ?
C11 C13 H13B 109.5 . . ?
H13A C13 H13B 109.5 . . ?
C11 C13 H13C 109.5 . . ?
H13A C13 H13C 109.5 . . ?
H13B C13 H13C 109.5 . . ?
C8 C9 H9A 109.5 . . ?
C8 C9 H9B 109.5 . . ?
H9A C9 H9B 109.5 . . ?
C8 C9 H9C 109.5 . . ?
H9A C9 H9C 109.5 . . ?
H9B C9 H9C 109.5 . . ?
C3 C2 H2A 109.5 . . ?
C3 C2 H2B 109.5 . . ?
H2A C2 H2B 109.5 . . ?
C3 C2 H2C 109.5 . . ?
H2A C2 H2C 109.5 . . ?
H2B C2 H2C 109.5 . . ?
C3 C4 H4A 109.5 . . ?
C3 C4 H4B 109.5 . . ?
H4A C4 H4B 109.5 . . ?
C3 C4 H4C 109.5 . . ?
H4A C4 H4C 109.5 . . ?
H4B C4 H4C 109.5 . . ?
C15 C14 C1 113.3(3) . . ?
C15 C14 H14A 108.9 . . ?
C1 C14 H14A 108.9 . . ?
C15 C14 H14B 108.9 . . ?
C1 C14 H14B 108.9 . . ?
H14A C14 H14B 107.7 . . ?
C14 C15 H15A 109.5 . . ?
C14 C15 H15B 109.5 . . ?
H15A C15 H15B 109.5 . . ?
C14 C15 H15C 109.5 . . ?
H15A C15 H15C 109.5 . . ?
H15B C15 H15C 109.5 . . ?

loop_
_geom_bond_atom_site_label_1
_geom_bond_atom_site_label_2
_geom_bond_distance
_geom_bond_site_symmetry_2
_geom_bond_publ_flag
Ti1 O3 1.8050(13) . ?
Ti1 O4 1.8404(13) . ?
Ti1 O2 1.8693(12) . ?
Ti1 O1 2.0489(12) . ?
Ti1 O1 2.0814(12) 3_777 ?
Ti1 N1 2.3110(15) . ?
Ti1 Ti1 3.3279(6) 3_777 ?
O1 C6 1.434(2) . ?
O1 Ti1 2.0814(12) 3_777 ?
O3 C8 1.411(2) . ?
O2 C11 1.416(2) . ?
N1 C1 1.456(3) . ?
N1 H1A 0.9200 . ?
N1 H1B 0.9200 . ?
O4 C3 1.413(2) . ?
C6 C7 1.513(3) . ?
C6 C5 1.521(3) . ?
C6 H6 1.0000 . ?
C7 H7A 0.9800 . ?
C7 H7B 0.9800 . ?
C7 H7C 0.9800 . ?
C11 C12 1.511(3) . ?
C11 C13 1.514(3) . ?
C11 H11 1.0000 . ?
C1 C14 1.531(3) . ?
C1 H1C 0.9900 . ?
C1 H1D 0.9900 . ?
C5 H5A 0.9800 . ?
C5 H5B 0.9800 . ?
C5 H5C 0.9800 . ?
C8 C9 1.489(3) . ?
C8 C10 1.500(3) . ?
C8 H8 1.0000 . ?
C10 H10A 0.9800 . ?
C10 H10B 0.9800 . ?
C10 H10C 0.9800 . ?
C3 C2 1.483(3) . ?
C3 C4 1.489(5) . ?
C3 H3 1.0000 . ?
C12 H12A 0.9800 . ?
C12 H12B 0.9800 . ?
C12 H12C 0.9800 . ?
C13 H13A 0.9800 . ?
C13 H13B 0.9800 . ?
C13 H13C 0.9800 . ?
C9 H9A 0.9800 . ?
C9 H9B 0.9800 . ?
C9 H9C 0.9800 . ?
C2 H2A 0.9800 . ?
C2 H2B 0.9800 . ?
C2 H2C 0.9800 . ?
C4 H4A 0.9800 . ?
C4 H4B 0.9800 . ?
C4 H4C 0.9800 . ?
C14 C15 1.484(4) . ?
C14 H14A 0.9900 . ?
C14 H14B 0.9900 . ?
C15 H15A 0.9800 . ?
C15 H15B 0.9800 . ?
C15 H15C 0.9800 . ?

loop_
_geom_hbond_atom_site_label_D
_geom_hbond_atom_site_label_H
_geom_hbond_atom_site_label_A
_geom_hbond_distance_DH
_geom_hbond_distance_HA
_geom_hbond_distance_DA
_geom_hbond_angle_DHA
_geom_hbond_site_symmetry_A
N1 H1B O2 0.92 2.07 2.952(2) 160.0 3_777

loop_
_geom_torsion_atom_site_label_1
_geom_torsion_atom_site_label_2
_geom_torsion_atom_site_label_3
_geom_torsion_atom_site_label_4
_geom_torsion
_geom_torsion_site_symmetry_1
_geom_torsion_site_symmetry_2
_geom_torsion_site_symmetry_3
_geom_torsion_site_symmetry_4
_geom_torsion_publ_flag
O3 Ti1 O1 C6 147.0(2) . . . . ?
O4 Ti1 O1 C6 13.86(14) . . . . ?
O2 Ti1 O1 C6 -85.89(14) . . . . ?
O1 Ti1 O1 C6 -178.61(16) 3_777 . . . ?
N1 Ti1 O1 C6 98.55(14) . . . . ?
Ti1 Ti1 O1 C6 -178.61(16) 3_777 . . . ?
O3 Ti1 O1 Ti1 -34.4(2) . . . 3_777 ?
O4 Ti1 O1 Ti1 -167.53(6) . . . 3_777 ?
O2 Ti1 O1 Ti1 92.72(6) . . . 3_777 ?
O1 Ti1 O1 Ti1 0.0 3_777 . . 3_777 ?
N1 Ti1 O1 Ti1 -82.85(6) . . . 3_777 ?
O4 Ti1 O3 C8 -170.0(8) . . . . ?
O2 Ti1 O3 C8 -69.3(8) . . . . ?
O1 Ti1 O3 C8 57.0(8) . . . . ?
O1 Ti1 O3 C8 24.2(8) 3_777 . . . ?
N1 Ti1 O3 C8 104.6(8) . . . . ?
Ti1 Ti1 O3 C8 30.6(8) 3_777 . . . ?
O3 Ti1 O2 C11 -43.07(17) . . . . ?
O4 Ti1 O2 C11 54.41(17) . . . . ?
O1 Ti1 O2 C11 148.67(16) . . . . ?
O1 Ti1 O2 C11 -138.68(16) 3_777 . . . ?
N1 Ti1 O2 C11 175.2(3) . . . . ?
Ti1 Ti1 O2 C11 -174.70(16) 3_777 . . . ?
O3 Ti1 N1 C1 -1.90(16) . . . . ?
O4 Ti1 N1 C1 -97.87(16) . . . . ?
O2 Ti1 N1 C1 140.2(3) . . . . ?
O1 Ti1 N1 C1 167.20(16) . . . . ?
O1 Ti1 N1 C1 93.39(16) 3_777 . . . ?
Ti1 Ti1 N1 C1 129.97(16) 3_777 . . . ?
O3 Ti1 O4 C3 -11.0(2) . . . . ?
O2 Ti1 O4 C3 -110.3(2) . . . . ?
O1 Ti1 O4 C3 158.4(2) . . . . ?
O1 Ti1 O4 C3 116.6(2) 3_777 . . . ?
N1 Ti1 O4 C3 78.1(2) . . . . ?
Ti1 Ti1 O4 C3 148.70(18) 3_777 . . . ?
Ti1 O1 C6 C7 49.8(2) . . . . ?
Ti1 O1 C6 C7 -128.64(14) 3_777 . . . ?
Ti1 O1 C6 C5 -76.19(18) . . . . ?
Ti1 O1 C6 C5 105.39(15) 3_777 . . . ?
Ti1 O2 C11 C12 -104.9(2) . . . . ?
Ti1 O2 C11 C13 131.81(17) . . . . ?
Ti1 N1 C1 C14 174.28(17) . . . . ?
Ti1 O3 C8 C9 180(100) . . . . ?
Ti1 O3 C8 C10 52.4(9) . . . . ?
Ti1 O4 C3 C2 -120.6(2) . . . . ?
Ti1 O4 C3 C4 116.0(3) . . . . ?
N1 C1 C14 C15 178.3(2) . . . . ?

loop_
_cod_changelog_entry_id
_cod_changelog_entry_author
_cod_changelog_entry_date
_cod_changelog_entry_text
1 'Vaitkus, Antanas' 2022-05-07T03:05:00+03:00
;
 Removed the '&#x00A5;' sequences from the value of
 the '_exptl_absorpt_correction_type' data item.
;
